data_7213008
loop_
_publ_author_name
'Xu, Wei'
'Zhang, Deqing'
'Li, Hongxiang'
'Zhu, Daoben'

_publ_section_title
;
 New electron donors: BEDT-TTF derivatives bearing a pyridine group;
 synthesis, crystal structure, electrochemical studies and the formation
 of charge transfer complexes
;
_journal_issue 6
_journal_name_full 'Journal of Materials Chemistry'
_journal_page_first 1245
_journal_paper_doi 10.1039/a900063a
_journal_volume 9
_journal_year 1999
_chemical_formula_sum 'C15 H9 N S8'
_chemical_formula_weight 459.71
_chemical_name_systematic
; 
 ? 
;
_space_group_IT_number 61
_symmetry_space_group_name_Hall '-P 2ac 2ab'
_symmetry_space_group_name_H-M 'P b c a'
_atom_sites_solution_hydrogens geom
_atom_sites_solution_primary direct
_atom_sites_solution_secondary difmap
_audit_creation_method SHELXL
_cell_angle_alpha 90.00
_cell_angle_beta 90.00
_cell_angle_gamma 90.00
_cell_formula_units_Z 8
_cell_length_a 11.448(5)
_cell_length_b 35.680(10)
_cell_length_c 8.632(3)
_cell_measurement_temperature 293(2)
_cell_volume 3526(2)
_computing_structure_refinement 'SHELXL-93 (Sheldrick, 1993)'
_computing_structure_solution 'SHELXS-86 (Sheldrick, 1990)'
_diffrn_ambient_temperature 293(2)
_diffrn_radiation_monochromator graphite
_diffrn_radiation_source 'fine-focus sealed tube'
_diffrn_radiation_type MoK\a
_diffrn_radiation_wavelength 0.71069
_diffrn_reflns_av_R_equivalents 0.0000
_diffrn_reflns_av_sigmaI/netI 0.0673
_diffrn_reflns_limit_h_max 14
_diffrn_reflns_limit_h_min 0
_diffrn_reflns_limit_k_max 44
_diffrn_reflns_limit_k_min 0
_diffrn_reflns_limit_l_max 10
_diffrn_reflns_limit_l_min 0
_diffrn_reflns_number 3025
_diffrn_reflns_theta_max 26.00
_diffrn_reflns_theta_min 2.28
_exptl_absorpt_coefficient_mu 1.011
_exptl_crystal_density_diffrn 1.732
_exptl_crystal_F_000 1872
_refine_diff_density_max 0.632
_refine_diff_density_min -0.381
_refine_diff_density_rms 0.116
_refine_ls_extinction_method none
_refine_ls_goodness_of_fit_all 1.004
_refine_ls_goodness_of_fit_obs 1.101
_refine_ls_hydrogen_treatment 'all H-atom parameters refined '
_refine_ls_matrix_type full
_refine_ls_number_parameters 219
_refine_ls_number_reflns 2996
_refine_ls_number_restraints 0
_refine_ls_restrained_S_all 1.320
_refine_ls_restrained_S_obs 1.101
_refine_ls_R_factor_all 0.1036
_refine_ls_R_factor_obs 0.0646
_refine_ls_shift/esd_max 0.048
_refine_ls_shift/esd_mean 0.002
_refine_ls_structure_factor_coef Fsqd
_refine_ls_weighting_details 'w=1/[\s^2^(Fo^2^)+(0.1426P)^2^+0.0000P] where P=(Fo^2^+2Fc^2^)/3'
_refine_ls_weighting_scheme calc
_refine_ls_wR_factor_all 0.2756
_refine_ls_wR_factor_obs 0.1956
_reflns_number_observed 2157
_reflns_number_total 3025
_reflns_observed_criterion >2sigma(I)
_cod_data_source_file 900063asup1.cif
_cod_data_source_block sh
_cod_depositor_comments
;
The following automatic conversions were performed:

'_refine_ls_weighting_scheme' value 'calc
w=1/[\s^2^(Fo^2^)+(0.1426P)^2^+0.0000P] where P=(Fo^2^+2Fc^2^)/3' was
changed to 'calc'. New tag '_refine_ls_weighting_details' was
created. The value of the new tag was set to
'w=1/[\s^2^(Fo^2^)+(0.1426P)^2^+0.0000P] where P=(Fo^2^+2Fc^2^)/3'.

Automatic conversion script
Id: cif_fix_values 3143 2015-03-26 13:38:13Z robertas 
;
_cod_original_cell_volume 3525.9(22)
_cod_database_code 7213008

loop_
_symmetry_equiv_pos_as_xyz
'x, y, z'
'-x+1/2, y+1/2, z'
'x, -y+1/2, z+1/2'
'-x+1/2, -y, z+1/2'
'-x, -y, -z'
'x-1/2, -y-1/2, -z'
'-x, y-1/2, -z-1/2'
'x-1/2, y, -z-1/2'

loop_
_atom_site_aniso_label
_atom_site_aniso_U_11
_atom_site_aniso_U_22
_atom_site_aniso_U_33
_atom_site_aniso_U_23
_atom_site_aniso_U_13
_atom_site_aniso_U_12
S6 0.0410(6) 0.0349(6) 0.0552(7) -0.0060(5) -0.0094(6) 0.0046(5)
S7 0.0342(6) 0.0369(6) 0.0533(7) 0.0000(5) 0.0068(5) 0.0043(5)
S5 0.0394(6) 0.0303(5) 0.0455(7) 0.0010(5) -0.0051(6) -0.0017(5)
S8 0.0771(9) 0.0397(7) 0.0440(7) -0.0037(6) -0.0213(7) 0.0058(7)
S4 0.0378(6) 0.0348(6) 0.0659(8) 0.0063(6) -0.0114(6) -0.0028(5)
S2 0.0539(7) 0.0330(6) 0.0598(8) 0.0093(6) -0.0100(7) -0.0015(6)
S1 0.0504(7) 0.0420(7) 0.0760(10) -0.0028(7) -0.0192(7) -0.0070(6)
S3 0.0415(6) 0.0338(6) 0.0507(7) 0.0039(5) -0.0080(5) -0.0020(5)
N 0.070(3) 0.059(3) 0.060(3) -0.008(2) 0.005(3) -0.015(2)
C1 0.075(4) 0.051(3) 0.085(4) -0.017(3) -0.035(3) -0.003(3)
C2 0.090(4) 0.044(3) 0.094(5) 0.027(3) -0.044(4) -0.025(3)
C3 0.035(2) 0.035(2) 0.041(2) 0.006(2) -0.004(2) 0.000(2)
C4 0.041(2) 0.035(2) 0.042(3) 0.001(2) 0.005(2) -0.011(2)
C5 0.030(2) 0.041(2) 0.041(3) -0.002(2) 0.002(2) 0.003(2)
C6 0.036(2) 0.025(2) 0.043(2) 0.000(2) -0.001(2) -0.001(2)
C7 0.042(2) 0.028(2) 0.032(2) 0.000(2) 0.002(2) -0.001(2)
C8 0.050(3) 0.024(2) 0.045(3) -0.006(2) -0.004(2) 0.001(2)
C9 0.041(2) 0.036(2) 0.038(2) -0.009(2) -0.001(2) 0.004(2)
C10 0.056(3) 0.030(2) 0.047(3) -0.008(2) -0.009(3) -0.001(2)
C11 0.044(3) 0.037(2) 0.031(2) -0.001(2) 0.003(2) 0.001(2)
C12 0.035(2) 0.031(2) 0.034(2) 0.002(2) 0.002(2) 0.002(2)
C13 0.056(3) 0.048(3) 0.053(3) 0.001(3) 0.004(3) 0.012(3)
C14 0.066(3) 0.039(3) 0.050(3) 0.008(2) 0.009(3) 0.009(2)
C15 0.059(3) 0.041(3) 0.050(3) 0.000(2) 0.008(3) 0.002(2)

loop_
_atom_site_label
_atom_site_type_symbol
_atom_site_fract_x
_atom_site_fract_y
_atom_site_fract_z
_atom_site_U_iso_or_equiv
_atom_site_thermal_displace_type
_atom_site_occupancy
_atom_site_calc_flag
_atom_site_refinement_flags
S6 S 0.41738(11) 0.16192(3) 0.1977(2) 0.0437(3) Uani 1 d .
S7 S 0.64844(11) 0.06607(3) 0.2004(2) 0.0415(3) Uani 1 d .
S5 S 0.62126(10) 0.13839(3) 0.37738(15) 0.0384(3) Uani 1 d .
S8 S 0.42003(14) 0.09141(4) 0.0031(2) 0.0536(4) Uani 1 d .
S4 S 0.48039(11) 0.24935(3) 0.2705(2) 0.0462(3) Uani 1 d .
S2 S 0.54808(12) 0.32904(3) 0.2555(2) 0.0489(3) Uani 1 d .
S1 S 0.79456(12) 0.29924(4) 0.4624(2) 0.0562(4) Uani 1 d .
S3 S 0.68834(11) 0.22526(3) 0.4426(2) 0.0420(3) Uani 1 d .
N N 0.4294(5) -0.01735(14) 0.3115(6) 0.0629(15) Uani 1 d .
C1 C 0.7428(6) 0.3452(2) 0.4357(8) 0.070(2) Uani 1 d .
H1A H 0.6873(6) 0.3508(2) 0.5173(8) 0.088(11) Uiso 1 calc R
H1B H 0.8080(6) 0.3624(2) 0.4468(8) 0.088(11) Uiso 1 calc R
C2 C 0.6856(6) 0.3524(2) 0.2834(8) 0.076(2) Uani 1 d .
H2A H 0.7385(6) 0.3446(2) 0.2017(8) 0.088(11) Uiso 1 calc R
H2B H 0.6734(6) 0.3791(2) 0.2725(8) 0.088(11) Uiso 1 calc R
C3 C 0.6770(4) 0.27274(13) 0.3969(6) 0.0370(11) Uani 1 d .
C4 C 0.5823(4) 0.28375(13) 0.3174(6) 0.0393(12) Uani 1 d .
C5 C 0.5643(4) 0.21172(13) 0.3360(6) 0.0374(12) Uani 1 d .
C6 C 0.5385(4) 0.17618(12) 0.3091(6) 0.0348(11) Uani 1 d .
C7 C 0.5778(4) 0.10878(12) 0.2242(5) 0.0342(11) Uani 1 d .
C8 C 0.4852(4) 0.12039(12) 0.1441(6) 0.0394(12) Uani 1 d .
C9 C 0.5220(4) 0.03679(13) 0.1780(6) 0.0383(12) Uani 1 d .
C10 C 0.4303(5) 0.04818(13) 0.0961(6) 0.0445(13) Uani 1 d .
H10 H 0.3671(5) 0.03192(13) 0.0878(6) 1.000 Uiso 1 calc R
C11 C 0.5298(4) 0.00096(12) 0.2597(5) 0.0373(12) Uani 1 d .
C12 C 0.6379(4) -0.01232(12) 0.2844(5) 0.0333(11) Uani 1 d .
H12 H 0.7033(4) 0.00045(12) 0.2483(5) 1.000 Uiso 1 calc R
C13 C 0.6487(5) -0.0443(2) 0.3621(7) 0.052(2) Uani 1 d .
H13 H 0.7235(5) -0.0534(2) 0.3800(7) 1.000 Uiso 1 calc R
C14 C 0.5540(5) -0.06484(15) 0.4186(6) 0.0518(15) Uani 1 d .
H14 H 0.5651(5) -0.08707(15) 0.4729(6) 1.000 Uiso 1 calc R
C15 C 0.4436(5) -0.05108(14) 0.3909(7) 0.0501(15) Uani 1 d .
H15 H 0.3785(5) -0.06427(14) 0.4252(7) 1.000 Uiso 1 calc R

loop_
_atom_type_symbol
_atom_type_description
_atom_type_scat_dispersion_real
_atom_type_scat_dispersion_imag
_atom_type_scat_source
C C 0.0033 0.0016 'International Tables Vol C Tables 4.2.6.8 and 6.1.1.4'
H H 0.0000 0.0000 'International Tables Vol C Tables 4.2.6.8 and 6.1.1.4'
S S 0.1246 0.1234 'International Tables Vol C Tables 4.2.6.8 and 6.1.1.4'
N N 0.0061 0.0033 'International Tables Vol C Tables 4.2.6.8 and 6.1.1.4'

loop_
_geom_angle_atom_site_label_1
_geom_angle_atom_site_label_2
_geom_angle_atom_site_label_3
_geom_angle
C8 S6 C6 92.3(2)
C7 S7 C9 98.5(2)
C6 S5 C7 93.2(2)
C10 S8 C8 99.9(2)
C4 S4 C5 95.6(2)
C4 S2 C2 101.0(3)
C3 S1 C1 101.8(3)
C3 S3 C5 95.1(2)
C11 N C15 117.8(5)
C2 C1 S1 115.0(5)
C2 C1 H1A 108.5(4)
S1 C1 H1A 108.5(2)
C2 C1 H1B 108.5(3)
S1 C1 H1B 108.5(2)
H1A C1 H1B 107.5
C1 C2 S2 115.1(5)
C1 C2 H2A 108.5(4)
S2 C2 H2A 108.5(2)
C1 C2 H2B 108.5(3)
S2 C2 H2B 108.5(2)
H2A C2 H2B 107.5
C4 C3 S3 117.4(4)
C4 C3 S1 129.2(4)
S3 C3 S1 113.4(3)
C3 C4 S4 117.0(4)
C3 C4 S2 127.5(4)
S4 C4 S2 115.5(3)
C6 C5 S4 123.9(4)
C6 C5 S3 122.4(4)
S4 C5 S3 113.7(3)
C5 C6 S5 123.9(4)
C5 C6 S6 123.3(4)
S5 C6 S6 112.8(2)
C8 C7 S7 125.6(4)
C8 C7 S5 115.3(3)
S7 C7 S5 118.9(3)
C7 C8 S6 118.9(4)
C7 C8 S8 120.9(3)
S6 C8 S8 119.7(3)
C10 C9 C11 124.9(4)
C10 C9 S7 121.1(4)
C11 C9 S7 114.0(3)
C9 C10 S8 124.7(4)
C9 C10 H10 117.7(3)
S8 C10 H10 117.7(2)
C12 C11 N 122.9(4)
C12 C11 C9 116.2(4)
N C11 C9 120.8(4)
C13 C12 C11 117.9(5)
C13 C12 H12 121.0(3)
C11 C12 H12 121.0(3)
C12 C13 C14 123.7(5)
C12 C13 H13 118.1(3)
C14 C13 H13 118.1(3)
C15 C14 C13 117.7(5)
C15 C14 H14 121.2(3)
C13 C14 H14 121.2(3)
C14 C15 N 120.0(5)
C14 C15 H15 120.0(3)
N C15 H15 120.0(3)

loop_
_geom_bond_atom_site_label_1
_geom_bond_atom_site_label_2
_geom_bond_distance
S6 C8 1.736(5)
S6 C6 1.762(5)
S7 C7 1.737(5)
S7 C9 1.796(5)
S5 C6 1.750(5)
S5 C7 1.764(5)
S8 C10 1.743(5)
S8 C8 1.763(5)
S4 C4 1.741(5)
S4 C5 1.745(5)
S2 C4 1.746(5)
S2 C2 1.797(6)
S1 C3 1.739(5)
S1 C1 1.759(6)
S3 C3 1.744(5)
S3 C5 1.760(5)
N C11 1.396(7)
N C15 1.395(7)
C1 C2 1.491(9)
C1 H1A 0.97
C1 H1B 0.97
C2 H2A 0.97
C2 H2B 0.97
C3 C4 1.342(7)
C5 C6 1.323(6)
C7 C8 1.332(7)
C9 C10 1.329(7)
C9 C11 1.463(6)
C10 H10 0.93
C11 C12 1.342(7)
C12 C13 1.328(7)
C12 H12 0.93
C13 C14 1.398(8)
C13 H13 0.93
C14 C15 1.376(8)
C14 H14 0.93
C15 H15 0.93

loop_
_geom_torsion_atom_site_label_1
_geom_torsion_atom_site_label_2
_geom_torsion_atom_site_label_3
_geom_torsion_atom_site_label_4
_geom_torsion
C3 S1 C1 C2 -45.6(6)
S1 C1 C2 S2 68.6(6)
C4 S2 C2 C1 -46.9(5)
C5 S3 C3 C4 5.9(4)
C5 S3 C3 S1 -173.6(3)
C1 S1 C3 C4 12.3(6)
C1 S1 C3 S3 -168.2(3)
S3 C3 C4 S4 0.6(6)
S1 C3 C4 S4 -179.9(3)
S3 C3 C4 S2 -179.8(3)
S1 C3 C4 S2 -0.3(8)
C5 S4 C4 C3 -6.9(4)
C5 S4 C4 S2 173.4(3)
C2 S2 C4 C3 13.6(6)
C2 S2 C4 S4 -166.8(3)
C4 S4 C5 C6 -169.4(5)
C4 S4 C5 S3 10.7(3)
C3 S3 C5 C6 169.7(4)
C3 S3 C5 S4 -10.4(3)
S4 C5 C6 S5 -178.9(3)
S3 C5 C6 S5 1.0(7)
S4 C5 C6 S6 2.1(7)
S3 C5 C6 S6 -178.0(3)
C7 S5 C6 C5 -152.9(5)
C7 S5 C6 S6 26.2(3)
C8 S6 C6 C5 152.8(5)
C8 S6 C6 S5 -26.3(3)
C9 S7 C7 C8 -41.5(5)
C9 S7 C7 S5 132.5(3)
C6 S5 C7 C8 -15.5(4)
C6 S5 C7 S7 169.9(3)
S7 C7 C8 S6 173.5(3)
S5 C7 C8 S6 -0.7(5)
S7 C7 C8 S8 1.9(7)
S5 C7 C8 S8 -172.3(3)
C6 S6 C8 C7 16.4(4)
C6 S6 C8 S8 -171.9(3)
C10 S8 C8 C7 39.0(5)
C10 S8 C8 S6 -132.4(3)
C7 S7 C9 C10 40.0(5)
C7 S7 C9 C11 -138.7(4)
C11 C9 C10 S8 178.3(4)
S7 C9 C10 S8 -0.2(7)
C8 S8 C10 C9 -40.0(5)
C15 N C11 C12 -0.7(8)
C15 N C11 C9 -178.9(5)
C10 C9 C11 C12 155.2(5)
S7 C9 C11 C12 -26.2(6)
C10 C9 C11 N -26.5(8)
S7 C9 C11 N 152.1(4)
N C11 C12 C13 -0.2(7)
C9 C11 C12 C13 178.1(5)
C11 C12 C13 C14 0.4(8)
C12 C13 C14 C15 0.3(9)
C13 C14 C15 N -1.1(8)
C11 N C15 C14 1.3(8)
